data_2205638
loop_
_publ_author_name
'Li-Min Yang'
'Zhao-Jie Liu'

_publ_section_title
6-Methyl-3,8-diphenyl-5<i>H</i>-pyrazolo[3,4-<i>e</i>][1,2,4]triazolo[4,3-<i>b</i>][1,3,4]thiadiazepine
_journal_issue 5
_journal_name_full 'Acta Crystallographica Section E'
_journal_page_first o1466
_journal_page_last o1468
_journal_paper_doi 10.1107/S160053680501192X
_journal_volume 61
_journal_year 2005
_chemical_formula_iupac 'C19 H14 N6 S'
_chemical_formula_moiety 'C19 H14 N6 S'
_chemical_formula_sum 'C19 H14 N6 S'
_chemical_formula_weight 358.42
_chemical_name_systematic
;
3,8-Diphenyl-6-methyl-5H-pyrazolo[3,4-e]-1,2,4-triazolo[4,3-b]-
1,3,4-thiadiazepine
;
_space_group_IT_number 33
_symmetry_cell_setting orthorhombic
_symmetry_space_group_name_Hall 'P 2c -2n'
_symmetry_space_group_name_H-M 'P n a 21'
_atom_sites_solution_hydrogens geom
_atom_sites_solution_primary direct
_atom_sites_solution_secondary difmap
_cell_angle_alpha 90.00
_cell_angle_beta 90.00
_cell_angle_gamma 90.00
_cell_formula_units_Z 4
_cell_length_a 10.083(4)
_cell_length_b 12.576(4)
_cell_length_c 13.849(5)
_cell_measurement_reflns_used 958
_cell_measurement_temperature 295(2)
_cell_measurement_theta_max 22.93
_cell_measurement_theta_min 2.98
_cell_volume 1756.1(11)
_computing_cell_refinement 'SAINT (Siemens, 1995)'
_computing_data_collection 'SMART (Siemens, 1995)'
_computing_data_reduction SAINT
_computing_molecular_graphics 'SHELXTL-NT (Siemens, 1995)'
_computing_publication_material SHELXTL-NT
_computing_structure_refinement 'SHELXL97 (Sheldrick, 1997)'
_computing_structure_solution 'SHELXS97 (Sheldrick, 1997)'
_diffrn_ambient_temperature 295(2)
_diffrn_measured_fraction_theta_full 0.998
_diffrn_measured_fraction_theta_max 0.998
_diffrn_measurement_device_type 'Siemens SMART CCD area=detector'
_diffrn_measurement_method '\f and \w'
_diffrn_radiation_monochromator graphite
_diffrn_radiation_source 'fine-focus sealed tube'
_diffrn_radiation_type MoK\a
_diffrn_radiation_wavelength 0.71073
_diffrn_reflns_av_R_equivalents 0.0358
_diffrn_reflns_av_sigmaI/netI 0.0369
_diffrn_reflns_limit_h_max 10
_diffrn_reflns_limit_h_min -12
_diffrn_reflns_limit_k_max 15
_diffrn_reflns_limit_k_min -15
_diffrn_reflns_limit_l_max 17
_diffrn_reflns_limit_l_min -12
_diffrn_reflns_number 9699
_diffrn_reflns_theta_full 26.36
_diffrn_reflns_theta_max 26.36
_diffrn_reflns_theta_min 2.19
_exptl_absorpt_coefficient_mu 0.200
_exptl_absorpt_correction_T_max 0.961
_exptl_absorpt_correction_T_min 0.919
_exptl_absorpt_correction_type multi-scan
_exptl_absorpt_process_details '(SADABS; Sheldrick, 1996)'
_exptl_crystal_colour colourless
_exptl_crystal_density_diffrn 1.356
_exptl_crystal_density_method 'not measured'
_exptl_crystal_description block
_exptl_crystal_F_000 744
_exptl_crystal_size_max 0.26
_exptl_crystal_size_mid 0.24
_exptl_crystal_size_min 0.20
_refine_diff_density_max 0.183
_refine_diff_density_min -0.173
_refine_ls_abs_structure_details 'Flack (1983), with 1075 Friedel pairs'
_refine_ls_abs_structure_Flack 0.05(9)
_refine_ls_extinction_method none
_refine_ls_goodness_of_fit_ref 1.034
_refine_ls_hydrogen_treatment constr
_refine_ls_matrix_type full
_refine_ls_number_parameters 236
_refine_ls_number_reflns 2950
_refine_ls_number_restraints 1
_refine_ls_restrained_S_all 1.034
_refine_ls_R_factor_all 0.0591
_refine_ls_R_factor_gt 0.0343
_refine_ls_shift/su_max 0.001
_refine_ls_shift/su_mean 0.000
_refine_ls_structure_factor_coef Fsqd
_refine_ls_weighting_details 'calc w = 1/[\s^2^(Fo^2^)+(0.0321P)^2^+0.2938P] where P=(Fo^2^+2Fc^2^)/3'
_refine_ls_weighting_scheme calc
_refine_ls_wR_factor_gt 0.0716
_refine_ls_wR_factor_ref 0.0821
_reflns_number_gt 2211
_reflns_number_total 2950
_reflns_threshold_expression I>2\s(I)
_cod_data_source_file at6005.cif
_cod_data_source_block I
_cod_depositor_comments
;
The following automatic conversions were performed:
'_symmetry_cell_setting' value 'Orthorhombic' changed to 'orthorhombic'
according to '/home/saulius/struct/CIF-dictionaries/cif_core.dic'
dictionary named 'cif_core.dic' version 2.4.1 from 2010-06-29.

Automatic conversion script
Id: cif_fix_enum 1527 2010-12-29 10:47:43Z saulius 

The following automatic conversions were performed:

'_symmetry_cell_setting' value 'Orthorhombic' changed to
'orthorhombic' according to
/home/saulius/struct/CIF-dictionaries/cif_core.dic dictionary named
'cif_core.dic' version 2.4.1 from 2010-06-29.

Automatic conversion script
Id: cif_fix_values 1715 2011-07-08 13:25:40Z adriana 
;
_cod_original_cell_volume 1756.1(10)
_cod_database_code 2205638

loop_
_symmetry_equiv_pos_as_xyz
'x, y, z'
'-x, -y, z+1/2'
'x+1/2, -y+1/2, z'
'-x+1/2, y+1/2, z+1/2'

loop_
_atom_site_label
_atom_site_fract_x
_atom_site_fract_y
_atom_site_fract_z
_atom_site_U_iso_or_equiv
_atom_site_adp_type
_atom_site_calc_flag
_atom_site_refinement_flags
_atom_site_occupancy
_atom_site_type_symbol
S1 0.79950(7) 1.02496(5) 0.37247(7) 0.0580(2) Uani d . 1 S
N1 0.5695(2) 1.06526(17) 0.28464(16) 0.0485(6) Uani d . 1 N
N2 0.4383(2) 1.08498(18) 0.30617(16) 0.0489(6) Uani d . 1 N
N3 0.5401(2) 1.04254(15) 0.44033(15) 0.0409(5) Uani d . 1 N
N4 0.5524(2) 1.02954(17) 0.54031(16) 0.0503(6) Uani d . 1 N
N5 0.8831(2) 0.82665(17) 0.42971(17) 0.0515(6) Uani d . 1 N
N6 0.8598(3) 0.74845(19) 0.49637(18) 0.0629(7) Uani d . 1 N
C1 0.6286(2) 1.04007(17) 0.3654(2) 0.0431(6) Uani d . 1 C
C2 0.4222(3) 1.07278(19) 0.39968(19) 0.0402(6) Uani d . 1 C
C3 0.2969(3) 1.09298(19) 0.4497(2) 0.0453(6) Uani d . 1 C
C4 0.2092(3) 1.1618(2) 0.4053(3) 0.0662(10) Uani d . 1 C
H4 0.2335 1.1941 0.3475 0.079 Uiso calc R 1 H
C5 0.0878(3) 1.1835(3) 0.4443(4) 0.0844(11) Uani d . 1 C
H5 0.0290 1.2283 0.4124 0.101 Uiso calc R 1 H
C6 0.0536(4) 1.1386(3) 0.5307(3) 0.0863(12) Uani d . 1 C
H6 -0.0282 1.1543 0.5583 0.104 Uiso calc R 1 H
C7 0.1388(4) 1.0705(4) 0.5768(3) 0.0860(11) Uani d . 1 C
H7 0.1151 1.0402 0.6356 0.103 Uiso calc R 1 H
C8 0.2608(3) 1.0471(3) 0.5354(2) 0.0667(9) Uani d . 1 C
H8 0.3183 1.0000 0.5660 0.080 Uiso calc R 1 H
C9 0.6308(3) 0.9571(2) 0.5705(2) 0.0540(7) Uani d . 1 C
H9 0.6275 0.9468 0.6370 0.065 Uiso calc R 1 H
C10 0.7234(3) 0.8879(2) 0.52192(19) 0.0497(7) Uani d . 1 C
C11 0.8015(2) 0.9105(2) 0.4431(2) 0.0463(6) Uani d . 1 C
C12 0.7632(3) 0.7852(2) 0.5520(2) 0.0590(8) Uani d . 1 C
C13 0.7053(4) 0.7203(3) 0.6318(3) 0.0908(13) Uani d . 1 C
H13A 0.6323 0.6792 0.6074 0.136 Uiso calc R 1 H
H13B 0.6744 0.7665 0.6822 0.136 Uiso calc R 1 H
H13C 0.7718 0.6734 0.6571 0.136 Uiso calc R 1 H
C14 0.9867(2) 0.8148(2) 0.3613(2) 0.0492(6) Uani d . 1 C
C15 1.0692(3) 0.8987(2) 0.3407(2) 0.0634(9) Uani d . 1 C
H15 1.0591 0.9630 0.3730 0.076 Uiso calc R 1 H
C16 1.1667(3) 0.8871(3) 0.2723(3) 0.0726(9) Uani d . 1 C
H16 1.2222 0.9440 0.2580 0.087 Uiso calc R 1 H
C17 1.1828(3) 0.7918(3) 0.2244(3) 0.0696(9) Uani d . 1 C
H17 1.2485 0.7844 0.1778 0.084 Uiso calc R 1 H
C18 1.1016(3) 0.7085(3) 0.2460(2) 0.0623(8) Uani d . 1 C
H18 1.1131 0.6440 0.2141 0.075 Uiso calc R 1 H
C19 1.0035(3) 0.7179(2) 0.3139(2) 0.0573(8) Uani d . 1 C
H19 0.9488 0.6605 0.3281 0.069 Uiso calc R 1 H

loop_
_atom_site_aniso_label
_atom_site_aniso_U_11
_atom_site_aniso_U_22
_atom_site_aniso_U_33
_atom_site_aniso_U_12
_atom_site_aniso_U_13
_atom_site_aniso_U_23
S1 0.0431(4) 0.0596(4) 0.0712(5) 0.0006(3) 0.0034(4) 0.0160(4)
N1 0.0526(14) 0.0511(13) 0.0418(14) 0.0021(11) 0.0020(12) 0.0101(11)
N2 0.0472(14) 0.0541(14) 0.0453(15) 0.0021(11) -0.0036(10) 0.0065(11)
N3 0.0458(13) 0.0401(11) 0.0369(13) 0.0015(10) -0.0009(10) 0.0002(10)
N4 0.0591(15) 0.0561(14) 0.0357(13) 0.0105(12) -0.0052(11) -0.0018(11)
N5 0.0532(14) 0.0547(13) 0.0467(14) 0.0100(11) 0.0018(11) 0.0010(12)
N6 0.0713(18) 0.0617(15) 0.0555(15) 0.0198(13) 0.0031(14) 0.0111(14)
C1 0.0488(15) 0.0407(13) 0.0397(15) 0.0022(11) 0.0003(15) 0.0016(14)
C2 0.0434(15) 0.0345(13) 0.0425(16) -0.0009(11) -0.0060(11) 0.0016(11)
C3 0.0450(16) 0.0385(13) 0.0523(18) -0.0024(13) -0.0018(14) -0.0062(13)
C4 0.0532(18) 0.0445(15) 0.101(3) 0.0054(14) 0.0065(18) 0.0113(16)
C5 0.062(2) 0.0533(19) 0.137(4) 0.0086(16) 0.010(2) -0.006(2)
C6 0.058(2) 0.089(3) 0.111(3) 0.001(2) 0.021(2) -0.046(3)
C7 0.067(3) 0.131(3) 0.060(2) -0.009(3) 0.010(2) -0.010(2)
C8 0.054(2) 0.090(2) 0.055(2) 0.0012(16) 0.0006(16) 0.0038(18)
C9 0.0587(19) 0.0698(19) 0.0335(16) 0.0108(16) -0.0061(14) 0.0007(14)
C10 0.0541(18) 0.0557(17) 0.0393(17) 0.0112(13) -0.0047(13) 0.0022(13)
C11 0.0429(15) 0.0501(15) 0.0458(17) 0.0061(13) -0.0073(13) -0.0003(13)
C12 0.069(2) 0.0627(19) 0.0458(18) 0.0152(16) -0.0032(15) 0.0087(15)
C13 0.128(4) 0.082(2) 0.062(2) 0.034(2) 0.021(2) 0.027(2)
C14 0.0414(14) 0.0567(16) 0.0494(16) 0.0071(12) -0.0058(14) -0.0018(15)
C15 0.0438(16) 0.0615(18) 0.085(3) -0.0032(14) -0.0016(16) -0.0175(16)
C16 0.0490(18) 0.077(2) 0.091(3) -0.0052(16) 0.0045(18) -0.005(2)
C17 0.049(2) 0.086(2) 0.074(2) 0.0127(18) 0.0057(16) -0.002(2)
C18 0.067(2) 0.0591(19) 0.061(2) 0.0137(17) 0.0013(17) -0.0054(16)
C19 0.0553(18) 0.0509(16) 0.066(2) 0.0072(14) 0.0013(16) -0.0026(15)

loop_
_atom_type_symbol
_atom_type_description
_atom_type_scat_dispersion_real
_atom_type_scat_dispersion_imag
_atom_type_scat_source
C C 0.0033 0.0016 'International Tables Vol C Tables 4.2.6.8 and 6.1.1.4'
H H 0.0000 0.0000 'International Tables Vol C Tables 4.2.6.8 and 6.1.1.4'
N N 0.0061 0.0033 'International Tables Vol C Tables 4.2.6.8 and 6.1.1.4'
S S 0.1246 0.1234 'International Tables Vol C Tables 4.2.6.8 and 6.1.1.4'

loop_
_geom_angle_atom_site_label_1
_geom_angle_atom_site_label_2
_geom_angle_atom_site_label_3
_geom_angle
_geom_angle_publ_flag
C1 S1 C11 97.68(12) yes
C1 N1 N2 107.2(2) ?
C2 N2 N1 108.1(2) ?
C2 N3 C1 105.1(2) ?
C2 N3 N4 121.1(2) ?
C1 N3 N4 133.6(2) ?
C9 N4 N3 117.5(2) yes
C11 N5 N6 111.4(2) yes
C11 N5 C14 128.5(2) ?
N6 N5 C14 120.1(2) ?
C12 N6 N5 105.5(2) yes
N1 C1 N3 110.3(2) ?
N1 C1 S1 121.8(2) ?
N3 C1 S1 127.3(2) yes
N2 C2 N3 109.3(2) ?
N2 C2 C3 123.5(3) ?
N3 C2 C3 127.1(2) ?
C8 C3 C4 118.7(3) ?
C8 C3 C2 124.5(3) ?
C4 C3 C2 116.8(3) ?
C5 C4 C3 121.5(3) ?
C5 C4 H4 119.3 ?
C3 C4 H4 119.3 ?
C4 C5 C6 119.4(4) ?
C4 C5 H5 120.3 ?
C6 C5 H5 120.3 ?
C5 C6 C7 120.5(4) ?
C5 C6 H6 119.8 ?
C7 C6 H6 119.8 ?
C6 C7 C8 119.6(4) ?
C6 C7 H7 120.2 ?
C8 C7 H7 120.2 ?
C3 C8 C7 120.3(3) ?
C3 C8 H8 119.9 ?
C7 C8 H8 119.9 ?
N4 C9 C10 132.7(3) yes
N4 C9 H9 113.6 ?
C10 C9 H9 113.6 ?
C11 C10 C12 105.1(2) ?
C11 C10 C9 128.0(3) yes
C12 C10 C9 126.6(3) ?
N5 C11 C10 107.2(2) ?
N5 C11 S1 125.1(2) ?
C10 C11 S1 127.7(2) yes
N6 C12 C10 110.8(3) ?
N6 C12 C13 121.8(3) ?
C10 C12 C13 127.3(3) ?
C12 C13 H13A 109.5 ?
C12 C13 H13B 109.5 ?
H13A C13 H13B 109.5 ?
C12 C13 H13C 109.5 ?
H13A C13 H13C 109.5 ?
H13B C13 H13C 109.5 ?
C15 C14 C19 120.0(3) ?
C15 C14 N5 120.3(2) ?
C19 C14 N5 119.8(2) ?
C16 C15 C14 119.7(3) ?
C16 C15 H15 120.1 ?
C14 C15 H15 120.1 ?
C15 C16 C17 120.5(3) ?
C15 C16 H16 119.7 ?
C17 C16 H16 119.7 ?
C18 C17 C16 119.5(3) ?
C18 C17 H17 120.2 ?
C16 C17 H17 120.2 ?
C17 C18 C19 121.2(3) ?
C17 C18 H18 119.4 ?
C19 C18 H18 119.4 ?
C18 C19 C14 119.1(3) ?
C18 C19 H19 120.4 ?
C14 C19 H19 120.4 ?

loop_
_geom_bond_atom_site_label_1
_geom_bond_atom_site_label_2
_geom_bond_distance
_geom_bond_publ_flag
S1 C1 1.737(3) yes
S1 C11 1.740(3) yes
N1 C1 1.306(4) yes
N1 N2 1.379(3) yes
N2 C2 1.314(3) yes
N3 C2 1.369(3) yes
N3 C1 1.369(3) yes
N3 N4 1.400(3) yes
N4 C9 1.277(3) yes
N5 C11 1.351(3) ?
N5 N6 1.369(3) ?
N5 C14 1.418(3) yes
N6 C12 1.326(4) ?
C2 C3 1.463(4) yes
C3 C8 1.369(4) ?
C3 C4 1.382(4) ?
C4 C5 1.366(4) ?
C4 H4 0.9300 ?
C5 C6 1.367(5) ?
C5 H5 0.9300 ?
C6 C7 1.372(5) ?
C6 H6 0.9300 ?
C7 C8 1.389(5) ?
C7 H7 0.9300 ?
C8 H8 0.9300 ?
C9 C10 1.443(4) yes
C9 H9 0.9300 ?
C10 C11 1.375(4) ?
C10 C12 1.414(4) ?
C12 C13 1.494(4) ?
C13 H13A 0.9600 ?
C13 H13B 0.9600 ?
C13 H13C 0.9600 ?
C14 C15 1.374(4) ?
C14 C19 1.394(4) ?
C15 C16 1.373(4) ?
C15 H15 0.9300 ?
C16 C17 1.379(5) ?
C16 H16 0.9300 ?
C17 C18 1.362(4) ?
C17 H17 0.9300 ?
C18 C19 1.370(4) ?
C18 H18 0.9300 ?
C19 H19 0.9300 ?

loop_
_geom_hbond_atom_site_label_D
_geom_hbond_atom_site_label_H
_geom_hbond_atom_site_label_A
_geom_hbond_site_symmetry_A
_geom_hbond_distance_DH
_geom_hbond_distance_HA
_geom_hbond_distance_DA
_geom_hbond_angle_DHA
_geom_hbond_publ_flag
C4 H4 N2 . 0.93 2.54 2.856(4) 100 yes
C8 H8 N4 . 0.93 2.42 2.949(4) 116 yes
C9 H9 N2 2_675 0.93 2.47 3.379(4) 166 yes
C15 H15 S1 . 0.93 2.73 3.180(3) 111 yes

loop_
_geom_torsion_atom_site_label_1
_geom_torsion_atom_site_label_2
_geom_torsion_atom_site_label_3
_geom_torsion_atom_site_label_4
_geom_torsion
_geom_torsion_publ_flag
C1 N1 N2 C2 1.0(3) ?
C2 N3 N4 C9 146.3(2) ?
C1 N3 N4 C9 -40.3(4) ?
C11 N5 N6 C12 -0.5(3) ?
C14 N5 N6 C12 176.8(3) ?
N2 N1 C1 N3 0.0(3) ?
N2 N1 C1 S1 -172.02(17) yes
C2 N3 C1 N1 -0.9(3) yes
N4 N3 C1 N1 -175.0(2) yes
C2 N3 C1 S1 170.55(18) ?
N4 N3 C1 S1 -3.6(4) ?
C11 S1 C1 N1 -137.1(2) ?
C11 S1 C1 N3 52.4(2) ?
N1 N2 C2 N3 -1.5(3) ?
N1 N2 C2 C3 176.5(2) ?
C1 N3 C2 N2 1.5(3) ?
N4 N3 C2 N2 176.6(2) ?
C1 N3 C2 C3 -176.5(2) ?
N4 N3 C2 C3 -1.4(4) ?
N2 C2 C3 C8 155.2(3) ?
N3 C2 C3 C8 -27.1(4) ?
N2 C2 C3 C4 -23.6(4) ?
N3 C2 C3 C4 154.1(2) ?
C8 C3 C4 C5 -0.9(4) ?
C2 C3 C4 C5 177.9(3) ?
C3 C4 C5 C6 2.0(5) ?
C4 C5 C6 C7 -1.5(6) ?
C5 C6 C7 C8 0.0(6) ?
C4 C3 C8 C7 -0.6(4) ?
C2 C3 C8 C7 -179.3(3) ?
C6 C7 C8 C3 1.1(5) ?
N3 N4 C9 C10 6.8(5) ?
N4 C9 C10 C11 35.5(5) ?
N4 C9 C10 C12 -151.6(3) ?
N6 N5 C11 C10 1.0(3) ?
C14 N5 C11 C10 -176.0(3) ?
N6 N5 C11 S1 -179.4(2) ?
C14 N5 C11 S1 3.6(4) ?
C12 C10 C11 N5 -1.1(3) ?
C9 C10 C11 N5 173.0(3) yes
C12 C10 C11 S1 179.3(2) ?
C9 C10 C11 S1 -6.6(4) yes
C1 S1 C11 N5 138.3(2) ?
C1 S1 C11 C10 -42.1(3) ?
N5 N6 C12 C10 -0.2(3) ?
N5 N6 C12 C13 177.4(3) ?
C11 C10 C12 N6 0.8(3) ?
C9 C10 C12 N6 -173.4(3) ?
C11 C10 C12 C13 -176.7(3) yes
C9 C10 C12 C13 9.1(5) ?
C11 N5 C14 C15 40.2(4) ?
N6 N5 C14 C15 -136.6(3) ?
C11 N5 C14 C19 -138.9(3) ?
N6 N5 C14 C19 44.3(4) ?
C19 C14 C15 C16 1.0(4) ?
N5 C14 C15 C16 -178.1(3) ?
C14 C15 C16 C17 -0.4(5) ?
C15 C16 C17 C18 -0.4(5) ?
C16 C17 C18 C19 0.5(5) ?
C17 C18 C19 C14 0.1(5) ?
C15 C14 C19 C18 -0.9(4) ?
N5 C14 C19 C18 178.2(3) ?

loop_
_cod_related_entry_id
_cod_related_entry_database
_cod_related_entry_code
1 ChemSpider 21129646
